data_8101869
loop_
_publ_author_name
'Zhu, L.-M.'

_publ_section_title
;
Refinement of the crystal structure of bis(N,N-dimethylformamide)tetra
(\m-formato)dicopper(II), Cu~2~(HCOO)~4~[(CH~3~)~2~NCHO]~2~, 
at 193 K 
;
_journal_issue 4
_journal_name_full 'Zeitschrift f\"ur Kristallographie - New Crystal Structures'
_journal_page_first 579
_journal_page_last 580
_journal_volume 220
_journal_year 2005
_chemical_formula_sum 'C10 H18 Cu2 N2 O10'
_chemical_formula_weight 453.34
_chemical_name_systematic
; 
bis(N,N-dimethylformamido)tetra(\m-formato)dicopper
;
_space_group_IT_number 2
_symmetry_cell_setting triclinic
_symmetry_space_group_name_Hall '-P 1'
_symmetry_space_group_name_H-M 'P -1'
_atom_sites_solution_hydrogens geom
_atom_sites_solution_primary direct
_atom_sites_solution_secondary difmap
_audit_creation_method SHELXL-97
_cell_angle_alpha 100.327(4)
_cell_angle_beta 98.781(3)
_cell_angle_gamma 110.274(3)
_cell_formula_units_Z 1
_cell_length_a 6.4404(12)
_cell_length_b 7.2718(15)
_cell_length_c 9.8189(19)
_cell_measurement_reflns_used 1815
_cell_measurement_temperature 193(2)
_cell_measurement_theta_max 25.3491
_cell_measurement_theta_min 3.4647
_cell_volume 412.72(14)
_computing_cell_refinement 'CrystalClear (Rigaku Corp., 2000)'
_computing_data_collection 'CrystalClear (Rigaku Corp., 2000)'
_computing_data_reduction 'CrystalClear (Rigaku Corp., 2000)'
_computing_molecular_graphics 'Bruker SHELXTL'
_computing_publication_material 'Bruker SHELXTL'
_computing_structure_refinement 'SHELXL-97 (Sheldrick, 1997)'
_computing_structure_solution 'SHELXS-97 (Sheldrick, 1990)'
_diffrn_ambient_temperature 193(2)
_diffrn_measured_fraction_theta_full 0.991
_diffrn_measured_fraction_theta_max 0.991
_diffrn_measurement_device_type 'Rigaku AFC-8 & Mercury CCD'
_diffrn_measurement_method omega
_diffrn_radiation_monochromator graphite
_diffrn_radiation_source 'fine-focus sealed tube'
_diffrn_radiation_type MoK\a
_diffrn_radiation_wavelength 0.71073
_diffrn_reflns_av_R_equivalents 0.0190
_diffrn_reflns_av_sigmaI/netI 0.0219
_diffrn_reflns_limit_h_max 7
_diffrn_reflns_limit_h_min -6
_diffrn_reflns_limit_k_max 8
_diffrn_reflns_limit_k_min -8
_diffrn_reflns_limit_l_max 11
_diffrn_reflns_limit_l_min -11
_diffrn_reflns_number 4015
_diffrn_reflns_theta_full 25.34
_diffrn_reflns_theta_max 25.34
_diffrn_reflns_theta_min 3.47
_exptl_absorpt_coefficient_mu 2.629
_exptl_absorpt_correction_T_max 0.521
_exptl_absorpt_correction_T_min 0.408
_exptl_absorpt_correction_type multi-scan
_exptl_absorpt_process_details '(Jacobson, 1998)'
_exptl_crystal_colour blue
_exptl_crystal_density_diffrn 1.824
_exptl_crystal_density_method 'not measured'
_exptl_crystal_description block
_exptl_crystal_F_000 230
_exptl_crystal_size_max 0.58
_exptl_crystal_size_mid 0.29
_exptl_crystal_size_min 0.26
_refine_diff_density_max 0.366
_refine_diff_density_min -0.459
_refine_diff_density_rms 0.068
_refine_ls_extinction_method none
_refine_ls_goodness_of_fit_ref 1.035
_refine_ls_hydrogen_treatment constr
_refine_ls_matrix_type full
_refine_ls_number_parameters 110
_refine_ls_number_reflns 1499
_refine_ls_number_restraints 0
_refine_ls_restrained_S_all 1.035
_refine_ls_R_factor_all 0.0253
_refine_ls_R_factor_gt 0.0242
_refine_ls_shift/su_max 0.001
_refine_ls_shift/su_mean 0.000
_refine_ls_structure_factor_coef Fsqd
_refine_ls_weighting_details 'calc w=1/[\s^2^(Fo^2^)+(0.0426P)^2^+0.2375P] where P=(Fo^2^+2Fc^2^)/3'
_refine_ls_weighting_scheme calc
_refine_ls_wR_factor_gt 0.0674
_refine_ls_wR_factor_ref 0.0679
_reflns_number_gt 1430
_reflns_number_total 1499
_reflns_threshold_expression >2sigma(I)
_cod_data_source_file 1267-1649.cff
_cod_data_source_block CuHCOODMF
_cod_depositor_comments
;
The following automatic conversions were performed:
'_symmetry_cell_setting' value 'Triclinic' changed to 'triclinic'
according to '/home/saulius/struct/CIF-dictionaries/cif_core.dic'
dictionary named 'cif_core.dic' version 2.4.1 from
2010-06-29.

'_exptl_absorpt_correction_type' value 'Multi-scan' changed
to 'multi-scan' according to
'/home/saulius/struct/CIF-dictionaries/cif_core.dic' dictionary named
'cif_core.dic' version 2.4.1 from 2010-06-29.

Automatic conversion script
Id: cif_fix_enum 1555 2011-01-17 13:19:09Z saulius 
;
_cod_original_sg_symbol_H-M P-1
_cod_database_code 8101869

loop_
_symmetry_equiv_pos_as_xyz
'x, y, z'
'-x, -y, -z'

loop_
_atom_site_label
_atom_site_type_symbol
_atom_site_fract_x
_atom_site_fract_y
_atom_site_fract_z
_atom_site_U_iso_or_equiv
_atom_site_adp_type
_atom_site_occupancy
_atom_site_symmetry_multiplicity
_atom_site_Wyckoff_symbol
_atom_site_calc_flag
_atom_site_refinement_flags
_atom_site_disorder_assembly
_atom_site_disorder_group
Cu1 Cu 0.12746(4) 0.57136(4) 0.13174(3) 0.01877(13) Uani 1 2 i d . . .
O1 O -0.1321(3) 0.3790(3) 0.18212(18) 0.0293(4) Uani 1 2 i d . . .
O2 O -0.3431(3) 0.2509(3) -0.04241(18) 0.0295(4) Uani 1 2 i d . . .
O3 O -0.0194(3) 0.7674(3) 0.15253(18) 0.0283(4) Uani 1 2 i d . . .
O4 O -0.2313(3) 0.6494(3) -0.07266(18) 0.0317(4) Uani 1 2 i d . . .
O5 O 0.3462(3) 0.6807(3) 0.33993(17) 0.0247(4) Uani 1 2 i d . . .
N1 N 0.6776(3) 0.7431(3) 0.4920(2) 0.0232(4) Uani 1 2 i d . . .
C1 C -0.3055(4) 0.2618(4) 0.0881(3) 0.0251(5) Uani 1 2 i d . . .
H1 H -0.4224 0.1706 0.1198 0.030 Uiso 1 2 i calc R . .
C2 C -0.1591(4) 0.7687(4) 0.0492(3) 0.0270(5) Uani 1 2 i d . . .
H2 H -0.2173 0.8722 0.0648 0.032 Uiso 1 2 i calc R . .
C3 C 0.5421(4) 0.6826(3) 0.3638(2) 0.0225(5) Uani 1 2 i d . . .
H3A H 0.5975 0.6379 0.2852 0.027 Uiso 1 2 i calc R . .
C4 C 0.6020(5) 0.8131(4) 0.6162(3) 0.0322(6) Uani 1 2 i d . . .
H4A H 0.4473 0.8078 0.5863 0.048 Uiso 1 2 i calc R . .
H4B H 0.7048 0.9528 0.6645 0.048 Uiso 1 2 i calc R . .
H4C H 0.6030 0.7260 0.6815 0.048 Uiso 1 2 i calc R . .
C5 C 0.9050(4) 0.7382(4) 0.5146(3) 0.0366(6) Uani 1 2 i d . . .
H5A H 0.9338 0.6877 0.4228 0.055 Uiso 1 2 i calc R . .
H5B H 0.9153 0.6485 0.5766 0.055 Uiso 1 2 i calc R . .
H5C H 1.0186 0.8752 0.5595 0.055 Uiso 1 2 i calc R . .

loop_
_atom_site_aniso_label
_atom_site_aniso_U_11
_atom_site_aniso_U_22
_atom_site_aniso_U_33
_atom_site_aniso_U_23
_atom_site_aniso_U_13
_atom_site_aniso_U_12
Cu1 0.01424(17) 0.02429(19) 0.01573(18) 0.00372(12) -0.00071(12) 0.00735(13)
O1 0.0236(9) 0.0344(10) 0.0245(9) 0.0104(7) 0.0043(7) 0.0038(8)
O2 0.0182(8) 0.0368(10) 0.0243(9) 0.0049(7) 0.0040(7) 0.0015(7)
O3 0.0246(9) 0.0306(9) 0.0279(9) -0.0005(7) -0.0004(7) 0.0149(7)
O4 0.0348(10) 0.0401(10) 0.0253(9) 0.0038(8) -0.0014(8) 0.0264(9)
O5 0.0189(8) 0.0315(9) 0.0208(8) 0.0039(7) -0.0013(7) 0.0100(7)
N1 0.0192(10) 0.0263(10) 0.0206(10) 0.0069(8) -0.0019(8) 0.0068(8)
C1 0.0208(11) 0.0261(12) 0.0290(13) 0.0071(10) 0.0095(10) 0.0079(10)
C2 0.0219(12) 0.0275(13) 0.0352(14) 0.0072(11) 0.0060(11) 0.0145(10)
C3 0.0226(12) 0.0244(12) 0.0178(11) 0.0061(9) 0.0009(9) 0.0072(9)
C4 0.0386(15) 0.0332(14) 0.0181(12) -0.0015(10) -0.0053(11) 0.0148(12)
C5 0.0214(13) 0.0475(16) 0.0403(15) 0.0189(13) -0.0019(11) 0.0123(12)

loop_
_atom_type_symbol
_atom_type_description
_atom_type_scat_dispersion_real
_atom_type_scat_dispersion_imag
_atom_type_scat_source
C C 0.0033 0.0016 'International Tables Vol C Tables 4.2.6.8 and 6.1.1.4'
H H 0.0000 0.0000 'International Tables Vol C Tables 4.2.6.8 and 6.1.1.4'
Cu Cu 0.3201 1.2651 'International Tables Vol C Tables 4.2.6.8 and 6.1.1.4'
N N 0.0061 0.0033 'International Tables Vol C Tables 4.2.6.8 and 6.1.1.4'
O O 0.0106 0.0060 'International Tables Vol C Tables 4.2.6.8 and 6.1.1.4'

loop_
_geom_angle_atom_site_label_1
_geom_angle_atom_site_label_2
_geom_angle_atom_site_label_3
_geom_angle
_geom_angle_site_symmetry_1
_geom_angle_site_symmetry_3
_geom_angle_publ_flag
O3 Cu1 O1 88.48(8) . . ?
O3 Cu1 O4 168.35(7) . 2_565 ?
O1 Cu1 O4 89.50(8) . 2_565 ?
O3 Cu1 O2 88.60(8) . 2_565 ?
O1 Cu1 O2 168.04(7) . 2_565 ?
O4 Cu1 O2 91.03(8) 2_565 2_565 ?
O3 Cu1 O5 97.09(7) . . ?
O1 Cu1 O5 96.21(7) . . ?
O4 Cu1 O5 94.54(7) 2_565 . ?
O2 Cu1 O5 95.66(7) 2_565 . ?
O3 Cu1 Cu1 85.68(5) . 2_565 ?
O1 Cu1 Cu1 85.31(5) . 2_565 ?
O4 Cu1 Cu1 82.72(5) 2_565 2_565 ?
O2 Cu1 Cu1 82.90(5) 2_565 2_565 ?
O5 Cu1 Cu1 176.87(5) . 2_565 ?
C1 O1 Cu1 120.73(15) . . ?
C1 O2 Cu1 123.27(15) . 2_565 ?
C2 O3 Cu1 120.38(16) . . ?
C2 O4 Cu1 123.40(15) . 2_565 ?
C3 O5 Cu1 122.64(15) . . ?
C3 N1 C4 120.6(2) . . ?
C3 N1 C5 121.5(2) . . ?
C4 N1 C5 117.9(2) . . ?
O2 C1 O1 127.7(2) . . ?
O2 C1 H1 116.2 . . ?
O1 C1 H1 116.2 . . ?
O3 C2 O4 127.7(2) . . ?
O3 C2 H2 116.1 . . ?
O4 C2 H2 116.1 . . ?
O5 C3 N1 123.7(2) . . ?
O5 C3 H3A 118.1 . . ?
N1 C3 H3A 118.1 . . ?
N1 C4 H4A 109.5 . . ?
N1 C4 H4B 109.5 . . ?
H4A C4 H4B 109.5 . . ?
N1 C4 H4C 109.5 . . ?
H4A C4 H4C 109.5 . . ?
H4B C4 H4C 109.5 . . ?
N1 C5 H5A 109.5 . . ?
N1 C5 H5B 109.5 . . ?
H5A C5 H5B 109.5 . . ?
N1 C5 H5C 109.5 . . ?
H5A C5 H5C 109.5 . . ?
H5B C5 H5C 109.5 . . ?

loop_
_geom_bond_atom_site_label_1
_geom_bond_atom_site_label_2
_geom_bond_distance
_geom_bond_site_symmetry_2
_geom_bond_publ_flag
Cu1 O3 1.9641(17) . ?
Cu1 O1 1.9687(17) . ?
Cu1 O4 1.9722(17) 2_565 ?
Cu1 O2 1.9759(17) 2_565 ?
Cu1 O5 2.1348(17) . ?
Cu1 Cu1 2.6505(6) 2_565 ?
O1 C1 1.253(3) . ?
O2 C1 1.250(3) . ?
O2 Cu1 1.9759(17) 2_565 ?
O3 C2 1.253(3) . ?
O4 C2 1.256(3) . ?
O4 Cu1 1.9722(17) 2_565 ?
O5 C3 1.243(3) . ?
N1 C3 1.319(3) . ?
N1 C4 1.453(3) . ?
N1 C5 1.461(3) . ?
C1 H1 0.9500 . ?
C2 H2 0.9500 . ?
C3 H3A 0.9500 . ?
C4 H4A 0.9800 . ?
C4 H4B 0.9800 . ?
C4 H4C 0.9800 . ?
C5 H5A 0.9800 . ?
C5 H5B 0.9800 . ?
C5 H5C 0.9800 . ?

loop_
_geom_torsion_atom_site_label_1
_geom_torsion_atom_site_label_2
_geom_torsion_atom_site_label_3
_geom_torsion_atom_site_label_4
_geom_torsion
_geom_torsion_site_symmetry_1
_geom_torsion_site_symmetry_2
_geom_torsion_site_symmetry_3
_geom_torsion_site_symmetry_4
_geom_torsion_publ_flag
O3 Cu1 O1 C1 88.32(19) . . . . ?
O4 Cu1 O1 C1 -80.21(19) 2_565 . . . ?
O2 Cu1 O1 C1 12.4(4) 2_565 . . . ?
O5 Cu1 O1 C1 -174.72(18) . . . . ?
Cu1 Cu1 O1 C1 2.53(18) 2_565 . . . ?
O1 Cu1 O3 C2 -87.88(19) . . . . ?
O4 Cu1 O3 C2 -7.8(4) 2_565 . . . ?
O2 Cu1 O3 C2 80.52(19) 2_565 . . . ?
O5 Cu1 O3 C2 176.05(18) . . . . ?
Cu1 Cu1 O3 C2 -2.47(18) 2_565 . . . ?
O3 Cu1 O5 C3 -143.92(18) . . . . ?
O1 Cu1 O5 C3 126.84(18) . . . . ?
O4 Cu1 O5 C3 36.85(19) 2_565 . . . ?
O2 Cu1 O5 C3 -54.63(18) 2_565 . . . ?
Cu1 Cu1 O5 C3 7.9(10) 2_565 . . . ?
Cu1 O2 C1 O1 -1.2(4) 2_565 . . . ?
Cu1 O1 C1 O2 -1.7(4) . . . . ?
Cu1 O3 C2 O4 3.5(4) . . . . ?
Cu1 O4 C2 O3 -2.0(4) 2_565 . . . ?
Cu1 O5 C3 N1 -177.67(16) . . . . ?
C4 N1 C3 O5 0.0(3) . . . . ?
C5 N1 C3 O5 178.7(2) . . . . ?
